data_4341526
loop_
_publ_author_name
'Liu, Bo'
'Pan, Shanfei'
'Liu, Bin'
'Chen, Wanzhi'

_publ_section_title
;
 Di-, tri-, and tetranuclear copper(i) complexes of phenanthroline-linked
 dicarbene ligands.
;
_journal_issue 19
_journal_name_full 'Inorganic chemistry'
_journal_page_first 10485
_journal_page_last 10497
_journal_paper_doi 10.1021/ic501544d
_journal_volume 53
_journal_year 2014
_chemical_formula_sum 'C56 H52 Cu4 F24 N16 P4'
_chemical_formula_weight 1783.18
_chemical_name_systematic
; 
 ? 
;
_space_group_IT_number 15
_symmetry_cell_setting monoclinic
_symmetry_space_group_name_Hall '-C 2yc'
_symmetry_space_group_name_H-M 'C 1 2/c 1'
_atom_sites_solution_hydrogens geom
_atom_sites_solution_primary direct
_atom_sites_solution_secondary difmap
_audit_creation_method SHELXL-97
_cell_angle_alpha 90.00
_cell_angle_beta 125.62(4)
_cell_angle_gamma 90.00
_cell_formula_units_Z 8
_cell_length_a 37.440(6)
_cell_length_b 20.4871(8)
_cell_length_c 22.563(8)
_cell_measurement_reflns_used 6497
_cell_measurement_temperature 293(2)
_cell_measurement_theta_max 29.5333
_cell_measurement_theta_min 2.8800
_cell_volume 14069(9)
_computing_cell_refinement 'Bruker FRAMBO'
_computing_data_collection 'Bruker FRAMBO'
_computing_data_reduction 'Bruker SAINT'
_computing_molecular_graphics 'Bruker SHELXTL'
_computing_publication_material 'Bruker SHELXTL'
_computing_structure_refinement 'SHELXL-97 (Sheldrick, 1997)'
_computing_structure_solution 'SHELXS-97 (Sheldrick, 1990)'
_diffrn_ambient_temperature 293(2)
_diffrn_measured_fraction_theta_full 0.996
_diffrn_measured_fraction_theta_max 0.996
_diffrn_measurement_device_type 'multiwire proportional'
_diffrn_measurement_method 'phi and omega scans'
_diffrn_radiation_monochromator graphite
_diffrn_radiation_source 'fine-focus sealed tube'
_diffrn_radiation_type MoK\a
_diffrn_radiation_wavelength 0.71073
_diffrn_reflns_av_R_equivalents 0.0405
_diffrn_reflns_av_sigmaI/netI 0.0626
_diffrn_reflns_limit_h_max 44
_diffrn_reflns_limit_h_min -40
_diffrn_reflns_limit_k_max 17
_diffrn_reflns_limit_k_min -24
_diffrn_reflns_limit_l_max 22
_diffrn_reflns_limit_l_min -26
_diffrn_reflns_number 27446
_diffrn_reflns_theta_full 25.01
_diffrn_reflns_theta_max 25.01
_diffrn_reflns_theta_min 2.89
_exptl_absorpt_coefficient_mu 1.398
_exptl_absorpt_correction_T_max 0.7213
_exptl_absorpt_correction_T_min 0.6404
_exptl_absorpt_correction_type multi-scan
_exptl_absorpt_process_details sadabs
_exptl_crystal_colour red
_exptl_crystal_density_diffrn 1.684
_exptl_crystal_density_method 'not measured'
_exptl_crystal_description block
_exptl_crystal_F_000 7136
_exptl_crystal_size_max 0.35
_exptl_crystal_size_mid 0.32
_exptl_crystal_size_min 0.25
_refine_diff_density_max 0.816
_refine_diff_density_min -0.744
_refine_diff_density_rms 0.080
_refine_ls_extinction_method none
_refine_ls_goodness_of_fit_ref 1.056
_refine_ls_hydrogen_treatment constr
_refine_ls_matrix_type full
_refine_ls_number_parameters 942
_refine_ls_number_reflns 12353
_refine_ls_number_restraints 245
_refine_ls_restrained_S_all 1.063
_refine_ls_R_factor_all 0.1015
_refine_ls_R_factor_gt 0.0589
_refine_ls_shift/su_max 0.016
_refine_ls_shift/su_mean 0.000
_refine_ls_structure_factor_coef Fsqd
_refine_ls_weighting_details 'calc w=1/[\s^2^(Fo^2^)+(0.0300P)^2^+66.0000P] where P=(Fo^2^+2Fc^2^)/3'
_refine_ls_weighting_scheme calc
_refine_ls_wR_factor_gt 0.1201
_refine_ls_wR_factor_ref 0.1399
_reflns_number_gt 7749
_reflns_number_total 12353
_reflns_threshold_expression >2sigma(I)
_cod_data_source_file ic501544d_si_002.cif
_cod_data_source_block 6
_cod_depositor_comments
;
The following automatic conversions were performed:

'_symmetry_cell_setting' value 'Monoclinic' changed to 'monoclinic'
according to
/usr/data/users/saulius/crontab/automatic-downloads/current/ACS/lib/dictionaries/cif_core.dic
dictionary named 'cif_core.dic' version 2.4.2 from 2011-04-26.

Automatic conversion script
Id: cif_fix_values 2827 2014-09-09 07:05:25Z andrius 
;
_cod_original_cell_volume 14068(6)
_cod_original_sg_symbol_H-M 'C2/c  '
_cod_database_code 4341526

loop_
_symmetry_equiv_pos_as_xyz
'x, y, z'
'-x, y, -z+1/2'
'x+1/2, y+1/2, z'
'-x+1/2, y+1/2, -z+1/2'
'-x, -y, -z'
'x, -y, z-1/2'
'-x+1/2, -y+1/2, -z'
'x+1/2, -y+1/2, z-1/2'

loop_
_atom_site_label
_atom_site_type_symbol
_atom_site_fract_x
_atom_site_fract_y
_atom_site_fract_z
_atom_site_U_iso_or_equiv
_atom_site_adp_type
_atom_site_occupancy
_atom_site_symmetry_multiplicity
_atom_site_calc_flag
_atom_site_refinement_flags
Cu1 Cu 0.19874(2) 0.73468(4) 0.55265(4) 0.0623(2) Uani 1 1 d .
Cu2 Cu 0.131011(19) 0.74760(3) 0.56469(3) 0.03908(16) Uani 1 1 d .
Cu3 Cu 0.10925(2) 0.76730(3) 0.65537(3) 0.04242(17) Uani 1 1 d .
Cu4 Cu 0.03809(3) 0.76733(4) 0.67201(5) 0.0778(3) Uani 1 1 d .
C1 C 0.21830(17) 0.6691(3) 0.6266(3) 0.0470(13) Uani 1 1 d .
C2 C 0.2596(2) 0.6072(3) 0.7271(4) 0.0711(18) Uani 1 1 d U
H2 H 0.2838 0.5928 0.7720 0.085 Uiso 1 1 calc R
C3 C 0.2206(2) 0.5793(3) 0.6880(4) 0.0659(17) Uani 1 1 d U
H3 H 0.2120 0.5416 0.6997 0.079 Uiso 1 1 calc R
C4 C 0.15080(17) 0.6020(2) 0.5682(3) 0.0452(13) Uani 1 1 d U
C5 C 0.1405(2) 0.5391(3) 0.5391(3) 0.0612(16) Uani 1 1 d U
H5 H 0.1622 0.5072 0.5582 0.073 Uiso 1 1 calc R
C6 C 0.0986(2) 0.5249(3) 0.4825(4) 0.0659(17) Uani 1 1 d U
H6 H 0.0915 0.4833 0.4624 0.079 Uiso 1 1 calc R
C7 C 0.06615(19) 0.5731(3) 0.4546(3) 0.0527(14) Uani 1 1 d U
C8 C 0.0211(2) 0.5623(3) 0.3956(3) 0.0600(16) Uani 1 1 d U
H8 H 0.0125 0.5219 0.3724 0.072 Uiso 1 1 calc R
C9 C -0.00909(19) 0.6098(3) 0.3731(3) 0.0578(15) Uani 1 1 d U
H9 H -0.0381 0.6015 0.3346 0.069 Uiso 1 1 calc R
C10 C 0.00238(17) 0.6724(3) 0.4070(3) 0.0456(13) Uani 1 1 d U
C11 C -0.02787(17) 0.7224(3) 0.3884(3) 0.0518(14) Uani 1 1 d U
H11 H -0.0573 0.7167 0.3499 0.062 Uiso 1 1 calc R
C12 C -0.01433(16) 0.7795(3) 0.4266(3) 0.0465(13) Uani 1 1 d U
H12 H -0.0343 0.8128 0.4152 0.056 Uiso 1 1 calc R
C13 C 0.03001(15) 0.7869(2) 0.4830(3) 0.0360(11) Uani 1 1 d U
C14 C 0.04636(16) 0.6846(2) 0.4640(3) 0.0384(11) Uani 1 1 d U
C15 C 0.07926(16) 0.6347(2) 0.4881(3) 0.0406(12) Uani 1 1 d U
C16 C 0.03152(19) 0.9068(3) 0.5013(3) 0.0540(15) Uani 1 1 d U
H16 H 0.0101 0.9195 0.4535 0.065 Uiso 1 1 calc R
C17 C 0.05495(19) 0.9457(3) 0.5587(4) 0.0577(16) Uani 1 1 d U
H17 H 0.0532 0.9909 0.5587 0.069 Uiso 1 1 calc R
C18 C 0.07737(16) 0.8430(2) 0.6009(3) 0.0403(12) Uani 1 1 d .
C19 C 0.02266(17) 0.6896(3) 0.6147(3) 0.0462(13) Uani 1 1 d .
C20 C -0.01341(19) 0.6091(3) 0.5330(3) 0.0570(15) Uani 1 1 d U
H20 H -0.0362 0.5860 0.4931 0.068 Uiso 1 1 calc R
C21 C 0.0274(2) 0.5881(3) 0.5798(3) 0.0551(15) Uani 1 1 d U
H21 H 0.0390 0.5480 0.5795 0.066 Uiso 1 1 calc R
C22 C 0.09296(18) 0.6336(3) 0.6943(3) 0.0483(13) Uani 1 1 d U
C23 C 0.1029(2) 0.5831(3) 0.7430(4) 0.0610(16) Uani 1 1 d U
H23 H 0.0818 0.5524 0.7329 0.073 Uiso 1 1 calc R
C24 C 0.1440(2) 0.5797(3) 0.8051(4) 0.0677(17) Uani 1 1 d U
H24 H 0.1509 0.5476 0.8394 0.081 Uiso 1 1 calc R
C25 C 0.1760(2) 0.6239(3) 0.8183(3) 0.0574(15) Uani 1 1 d U
C26 C 0.2207(2) 0.6223(4) 0.8803(3) 0.0724(18) Uani 1 1 d U
H26 H 0.2295 0.5908 0.9160 0.087 Uiso 1 1 calc R
C27 C 0.2503(2) 0.6645(3) 0.8885(3) 0.0695(18) Uani 1 1 d U
H27 H 0.2791 0.6619 0.9299 0.083 Uiso 1 1 calc R
C28 C 0.23889(18) 0.7135(3) 0.8356(3) 0.0539(14) Uani 1 1 d U
C29 C 0.26854(19) 0.7573(3) 0.8401(3) 0.0619(16) Uani 1 1 d U
H29 H 0.2977 0.7567 0.8804 0.074 Uiso 1 1 calc R
C30 C 0.25491(17) 0.8012(3) 0.7852(3) 0.0538(15) Uani 1 1 d U
H30 H 0.2746 0.8303 0.7871 0.065 Uiso 1 1 calc R
C31 C 0.21065(16) 0.8014(2) 0.7263(3) 0.0417(12) Uani 1 1 d U
C32 C 0.19494(17) 0.7172(3) 0.7743(3) 0.0430(12) Uani 1 1 d U
C33 C 0.16292(17) 0.6730(3) 0.7653(3) 0.0443(12) Uani 1 1 d U
C34 C 0.2081(2) 0.9089(3) 0.6717(4) 0.0592(16) Uani 1 1 d U
H34 H 0.2297 0.9307 0.7139 0.071 Uiso 1 1 calc R
C35 C 0.1839(2) 0.9331(3) 0.6049(4) 0.0631(17) Uani 1 1 d U
H35 H 0.1854 0.9753 0.5915 0.076 Uiso 1 1 calc R
C36 C 0.16221(16) 0.8285(2) 0.5954(3) 0.0386(12) Uani 1 1 d .
C37 C 0.2510(2) 0.8505(4) 0.5525(4) 0.0734(19) Uani 1 1 d U
C38 C 0.2745(3) 0.9078(4) 0.5523(5) 0.113(3) Uani 1 1 d U
H38A H 0.2705 0.9439 0.5750 0.169 Uiso 1 1 calc R
H38B H 0.2632 0.9189 0.5030 0.169 Uiso 1 1 calc R
H38C H 0.3053 0.8979 0.5789 0.169 Uiso 1 1 calc R
C39 C 0.1216(3) 0.7008(4) 0.3919(4) 0.082(2) Uani 1 1 d U
C40 C 0.0842(3) 0.6781(5) 0.3199(4) 0.131(4) Uani 1 1 d U
H40A H 0.0765 0.6345 0.3241 0.196 Uiso 1 1 calc R
H40B H 0.0922 0.6785 0.2865 0.196 Uiso 1 1 calc R
H40C H 0.0595 0.7066 0.3023 0.196 Uiso 1 1 calc R
C41 C 0.1208(3) 0.7804(4) 0.8350(4) 0.082(2) Uani 1 1 d U
C42 C 0.1601(3) 0.7812(5) 0.9100(4) 0.122(3) Uani 1 1 d U
H42A H 0.1785 0.7448 0.9177 0.183 Uiso 1 1 calc R
H42B H 0.1517 0.7783 0.9429 0.183 Uiso 1 1 calc R
H42C H 0.1759 0.8211 0.9188 0.183 Uiso 1 1 calc R
C43 C -0.0170(3) 0.8844(5) 0.6577(5) 0.149(5) Uani 1 1 d U
C44 C -0.0441(4) 0.9391(6) 0.6538(6) 0.209(7) Uani 1 1 d U
H44A H -0.0440 0.9739 0.6254 0.314 Uiso 1 1 calc R
H44B H -0.0322 0.9546 0.7021 0.314 Uiso 1 1 calc R
H44C H -0.0737 0.9244 0.6313 0.314 Uiso 1 1 calc R
C45 C 0.3629(3) 0.6780(5) 0.7248(6) 0.146(4) Uani 1 1 d U
H45A H 0.3804 0.6943 0.7721 0.175 Uiso 1 1 calc R
H45B H 0.3759 0.6607 0.7035 0.175 Uiso 1 1 calc R
C46 C 0.3237(2) 0.6793(4) 0.6914(5) 0.102(3) Uani 1 1 d U
H46 H 0.3084 0.6622 0.6445 0.122 Uiso 1 1 calc R
C47 C 0.29613(18) 0.7041(3) 0.7137(4) 0.0662(17) Uani 1 1 d U
H47A H 0.2856 0.7474 0.6933 0.079 Uiso 1 1 calc R
H47B H 0.3140 0.7079 0.7664 0.079 Uiso 1 1 calc R
C48 C 0.1140(2) 0.9317(3) 0.6919(4) 0.0673(17) Uani 1 1 d U
H48A H 0.1310 0.8957 0.7243 0.081 Uiso 1 1 calc R
H48B H 0.1342 0.9610 0.6915 0.081 Uiso 1 1 calc R
C49 C 0.0928(4) 0.9662(5) 0.7196(5) 0.122(3) Uani 1 1 d DU
H49 H 0.0833 0.9370 0.7392 0.146 Uiso 1 1 calc R
C50 C 0.0841(5) 1.0195(6) 0.7246(7) 0.194(5) Uani 1 1 d DU
H50A H 0.0916 1.0540 0.7072 0.232 Uiso 1 1 calc R
H50B H 0.0695 1.0276 0.7461 0.232 Uiso 1 1 calc R
C51 C 0.12375(18) 0.8928(3) 0.4809(3) 0.0585(15) Uani 1 1 d U
H51A H 0.1042 0.9283 0.4727 0.070 Uiso 1 1 calc R
H51B H 0.1062 0.8533 0.4611 0.070 Uiso 1 1 calc R
C52 C 0.1430(2) 0.9067(5) 0.4408(4) 0.099(3) Uani 1 1 d U
H52 H 0.1526 0.8700 0.4297 0.119 Uiso 1 1 calc R
C53 C 0.1486(3) 0.9572(5) 0.4201(5) 0.130(3) Uani 1 1 d U
H53A H 0.1399 0.9965 0.4290 0.156 Uiso 1 1 calc R
H53B H 0.1615 0.9571 0.3953 0.156 Uiso 1 1 calc R
C54 C -0.05757(19) 0.7065(3) 0.5201(3) 0.0640(16) Uani 1 1 d U
H54A H -0.0746 0.7020 0.4675 0.077 Uiso 1 1 calc R
H54B H -0.0513 0.7525 0.5318 0.077 Uiso 1 1 calc R
C55 C -0.0838(2) 0.6823(3) 0.5455(4) 0.0760(19) Uani 1 1 d U
H55 H -0.0714 0.6859 0.5950 0.091 Uiso 1 1 calc R
C56 C -0.1223(2) 0.6569(4) 0.5046(5) 0.101(3) Uani 1 1 d U
H56A H -0.1358 0.6525 0.4548 0.122 Uiso 1 1 calc R
H56B H -0.1367 0.6428 0.5248 0.122 Uiso 1 1 calc R
F1 F 0.3705(2) 0.4241(3) 0.3723(3) 0.154(2) Uani 1 1 d .
F2 F 0.39364(19) 0.3491(2) 0.5103(3) 0.1275(17) Uani 1 1 d .
F3 F 0.43066(16) 0.3792(3) 0.4693(4) 0.159(2) Uani 1 1 d .
F4 F 0.33466(17) 0.3953(4) 0.4152(5) 0.204(4) Uani 1 1 d .
F5 F 0.39543(18) 0.4538(2) 0.4820(3) 0.1242(17) Uani 1 1 d .
F6 F 0.3713(2) 0.3203(2) 0.4012(3) 0.163(3) Uani 1 1 d .
F7 F 0.17773(19) 0.5276(3) 0.2564(4) 0.162(3) Uani 1 1 d .
F8 F 0.1153(2) 0.6398(4) 0.1653(5) 0.206(4) Uani 1 1 d .
F9 F 0.16710(17) 0.5879(3) 0.1669(3) 0.1279(18) Uani 1 1 d .
F10 F 0.12439(16) 0.5748(3) 0.2518(3) 0.1210(17) Uani 1 1 d .
F11 F 0.1814(2) 0.6313(3) 0.2676(3) 0.150(2) Uani 1 1 d .
F12 F 0.1120(2) 0.5336(4) 0.1534(4) 0.202(4) Uani 1 1 d .
F13 F 0.27020(18) 0.9279(2) 0.8772(3) 0.1244(18) Uani 1 1 d .
F14 F 0.21924(15) 0.9306(3) 0.9494(3) 0.1177(17) Uani 1 1 d .
F15 F 0.28487(19) 0.9599(3) 0.9833(3) 0.152(2) Uani 1 1 d .
F16 F 0.20602(17) 0.8906(4) 0.8451(3) 0.164(3) Uani 1 1 d .
F17 F 0.26315(18) 0.8605(2) 0.9473(3) 0.1299(18) Uani 1 1 d .
F18 F 0.2254(3) 0.9966(3) 0.8795(4) 0.208(4) Uani 1 1 d .
F19 F -0.00764(18) 0.4189(2) 0.1734(2) 0.1154(17) Uani 1 1 d .
F20 F 0.0356(2) 0.3648(3) 0.2757(3) 0.153(2) Uani 1 1 d .
F21 F 0.03501(18) 0.4741(2) 0.2751(3) 0.1317(19) Uani 1 1 d .
F22 F 0.4574(2) 0.6587(4) 0.7418(6) 0.243(4) Uani 1 1 d .
F23 F 0.5150(4) 0.7087(5) 0.8039(6) 0.281(6) Uani 1 1 d .
F24 F 0.5165(3) 0.6031(6) 0.8008(6) 0.353(9) Uani 1 1 d .
N1 N 0.23272(17) 0.8075(3) 0.5525(3) 0.0711(15) Uani 1 1 d .
N2 N 0.1497(2) 0.7175(3) 0.4474(3) 0.0749(16) Uani 1 1 d .
N3 N 0.0034(2) 0.8435(3) 0.6610(4) 0.108(2) Uani 1 1 d .
N4 N 0.0909(2) 0.7782(3) 0.7773(3) 0.0824(17) Uani 1 1 d .
N5 N -0.01624(14) 0.6709(2) 0.5536(2) 0.0500(11) Uani 1 1 d .
N6 N 0.04940(14) 0.6387(2) 0.6296(3) 0.0484(11) Uani 1 1 d .
N7 N 0.12113(13) 0.6793(2) 0.7047(2) 0.0416(10) Uani 1 1 d .
N8 N 0.18055(12) 0.7624(2) 0.7200(2) 0.0394(10) Uani 1 1 d .
N9 N 0.19485(13) 0.8446(2) 0.6665(2) 0.0428(10) Uani 1 1 d .
N10 N 0.15614(14) 0.8844(2) 0.5589(2) 0.0455(11) Uani 1 1 d .
N11 N 0.25818(14) 0.6615(2) 0.6896(3) 0.0546(12) Uani 1 1 d .
N12 N 0.19487(14) 0.6174(2) 0.6260(2) 0.0472(11) Uani 1 1 d .
N13 N 0.12134(13) 0.64996(18) 0.5433(2) 0.0370(9) Uani 1 1 d .
N14 N 0.06029(12) 0.74213(18) 0.5007(2) 0.0348(9) Uani 1 1 d .
N15 N 0.04522(13) 0.84372(19) 0.5266(2) 0.0401(10) Uani 1 1 d .
N16 N 0.08249(14) 0.9065(2) 0.6184(3) 0.0482(11) Uani 1 1 d .
P1 P 0.38276(6) 0.38652(8) 0.44163(10) 0.0646(5) Uani 1 1 d .
P2 P 0.14559(6) 0.58316(10) 0.20922(11) 0.0739(5) Uani 1 1 d .
P3 P 0.24402(7) 0.92890(10) 0.91190(11) 0.0764(5) Uani 1 1 d .
P4 P 0.0000 0.41914(13) 0.2500 0.0806(8) Uani 1 2 d S
P4' P 0.5000 0.65511(17) 0.7500 0.0948(10) Uani 1 2 d S

loop_
_atom_site_aniso_label
_atom_site_aniso_U_11
_atom_site_aniso_U_22
_atom_site_aniso_U_33
_atom_site_aniso_U_23
_atom_site_aniso_U_13
_atom_site_aniso_U_12
Cu1 0.0568(4) 0.0630(5) 0.0631(5) 0.0106(4) 0.0327(4) -0.0014(4)
Cu2 0.0400(3) 0.0363(3) 0.0410(4) -0.0060(3) 0.0237(3) -0.0069(3)
Cu3 0.0448(4) 0.0427(4) 0.0391(4) 0.0034(3) 0.0241(3) 0.0041(3)
Cu4 0.0712(5) 0.0605(5) 0.0816(6) -0.0128(5) 0.0330(5) 0.0067(4)
C1 0.038(3) 0.049(3) 0.052(4) -0.002(3) 0.025(3) 0.007(3)
C2 0.052(4) 0.070(4) 0.059(4) 0.019(4) 0.014(3) 0.015(3)
C3 0.059(4) 0.052(4) 0.070(4) 0.021(3) 0.028(4) 0.013(3)
C4 0.045(3) 0.037(3) 0.048(3) -0.002(3) 0.024(3) -0.001(2)
C5 0.062(4) 0.036(3) 0.079(4) -0.006(3) 0.037(4) 0.006(3)
C6 0.064(4) 0.036(3) 0.085(5) -0.016(3) 0.035(4) -0.008(3)
C7 0.056(3) 0.040(3) 0.061(4) -0.012(3) 0.033(3) -0.010(3)
C8 0.063(4) 0.045(3) 0.063(4) -0.019(3) 0.032(3) -0.021(3)
C9 0.047(3) 0.061(4) 0.047(3) -0.014(3) 0.017(3) -0.015(3)
C10 0.041(3) 0.052(3) 0.039(3) -0.004(3) 0.021(3) -0.009(3)
C11 0.036(3) 0.067(4) 0.038(3) -0.001(3) 0.013(3) -0.007(3)
C12 0.034(3) 0.054(3) 0.044(3) 0.005(3) 0.018(3) 0.005(2)
C13 0.034(3) 0.039(3) 0.034(3) 0.008(2) 0.019(2) 0.001(2)
C14 0.037(3) 0.038(3) 0.036(3) -0.001(2) 0.019(2) -0.007(2)
C15 0.043(3) 0.036(3) 0.043(3) -0.003(2) 0.026(3) -0.007(2)
C16 0.053(3) 0.040(3) 0.063(4) 0.010(3) 0.030(3) 0.013(3)
C17 0.061(4) 0.031(3) 0.079(4) 0.001(3) 0.039(4) 0.007(3)
C18 0.038(3) 0.046(3) 0.045(3) -0.003(3) 0.029(3) -0.001(2)
C19 0.044(3) 0.044(3) 0.057(4) 0.006(3) 0.033(3) 0.003(3)
C20 0.048(3) 0.058(4) 0.063(4) -0.011(3) 0.032(3) -0.014(3)
C21 0.061(4) 0.044(3) 0.069(4) -0.007(3) 0.043(4) -0.008(3)
C22 0.054(3) 0.042(3) 0.060(4) 0.003(3) 0.039(3) 0.004(3)
C23 0.067(4) 0.045(3) 0.082(4) 0.018(3) 0.050(4) 0.003(3)
C24 0.080(4) 0.059(4) 0.071(4) 0.027(3) 0.048(4) 0.016(3)
C25 0.066(4) 0.058(4) 0.052(4) 0.011(3) 0.037(3) 0.017(3)
C26 0.080(5) 0.080(5) 0.048(4) 0.019(3) 0.032(4) 0.025(4)
C27 0.064(4) 0.083(5) 0.047(4) 0.008(3) 0.023(3) 0.014(4)
C28 0.049(3) 0.065(4) 0.039(3) -0.007(3) 0.021(3) 0.004(3)
C29 0.039(3) 0.083(4) 0.042(3) -0.014(3) 0.011(3) 0.000(3)
C30 0.037(3) 0.062(4) 0.054(4) -0.019(3) 0.021(3) -0.011(3)
C31 0.040(3) 0.045(3) 0.041(3) -0.009(3) 0.024(3) -0.003(2)
C32 0.046(3) 0.044(3) 0.037(3) -0.002(3) 0.023(3) 0.007(2)
C33 0.047(3) 0.048(3) 0.038(3) 0.003(3) 0.025(3) 0.007(3)
C34 0.057(4) 0.044(3) 0.077(5) -0.014(3) 0.040(4) -0.017(3)
C35 0.071(4) 0.035(3) 0.093(5) -0.004(3) 0.054(4) -0.012(3)
C36 0.039(3) 0.041(3) 0.043(3) -0.003(3) 0.028(3) -0.005(2)
C37 0.064(4) 0.076(5) 0.090(5) 0.024(4) 0.050(4) 0.012(4)
C38 0.099(6) 0.095(6) 0.140(7) 0.028(5) 0.068(6) -0.021(5)
C39 0.086(5) 0.102(6) 0.056(5) 0.003(4) 0.039(4) 0.024(5)
C40 0.112(7) 0.162(9) 0.058(5) -0.029(6) 0.015(5) 0.025(6)
C41 0.076(5) 0.108(6) 0.063(5) -0.013(5) 0.040(4) -0.012(5)
C42 0.094(6) 0.173(9) 0.067(5) -0.013(6) 0.028(5) -0.035(6)
C43 0.143(8) 0.147(9) 0.074(6) -0.029(6) 0.017(6) 0.085(7)
C44 0.189(10) 0.199(11) 0.106(7) -0.045(7) 0.010(7) 0.130(8)
C45 0.098(7) 0.189(10) 0.168(9) -0.062(8) 0.086(7) -0.033(7)
C46 0.049(4) 0.137(7) 0.109(6) -0.040(5) 0.039(4) -0.009(4)
C47 0.039(3) 0.075(4) 0.069(4) -0.008(4) 0.023(3) -0.001(3)
C48 0.079(4) 0.050(4) 0.074(5) -0.020(3) 0.045(4) -0.010(3)
C49 0.190(8) 0.092(6) 0.122(6) -0.032(6) 0.113(6) 0.001(6)
C50 0.271(12) 0.178(12) 0.193(10) 0.018(10) 0.170(10) 0.064(11)
C51 0.050(3) 0.058(4) 0.071(4) 0.014(3) 0.037(3) 0.004(3)
C52 0.075(5) 0.129(7) 0.087(5) 0.039(5) 0.043(4) 0.004(5)
C53 0.101(6) 0.162(9) 0.126(8) 0.045(7) 0.066(6) -0.009(6)
C54 0.055(4) 0.065(4) 0.067(4) 0.009(3) 0.033(3) 0.003(3)
C55 0.066(4) 0.075(4) 0.091(5) 0.010(4) 0.048(4) 0.012(4)
C56 0.071(5) 0.084(5) 0.151(8) 0.007(5) 0.066(5) 0.002(4)
F1 0.215(6) 0.116(4) 0.087(4) 0.024(3) 0.063(4) -0.032(4)
F2 0.172(5) 0.106(4) 0.103(4) 0.025(3) 0.079(4) -0.002(3)
F3 0.087(3) 0.164(5) 0.229(7) -0.027(5) 0.093(4) 0.013(3)
F4 0.077(3) 0.208(7) 0.291(9) 0.100(6) 0.086(5) 0.027(4)
F5 0.174(5) 0.074(3) 0.119(4) -0.021(3) 0.082(4) 0.001(3)
F6 0.238(7) 0.073(3) 0.099(4) -0.026(3) 0.053(4) -0.039(4)
F7 0.150(5) 0.130(5) 0.252(7) 0.076(5) 0.143(5) 0.065(4)
F8 0.176(6) 0.214(8) 0.257(8) 0.144(7) 0.143(6) 0.116(6)
F9 0.129(4) 0.148(5) 0.152(5) -0.016(4) 0.107(4) -0.038(3)
F10 0.128(4) 0.135(4) 0.151(5) 0.010(3) 0.111(4) 0.009(3)
F11 0.173(5) 0.138(5) 0.155(5) -0.044(4) 0.104(5) -0.067(4)
F12 0.196(6) 0.282(9) 0.168(6) -0.107(6) 0.128(6) -0.166(7)
F13 0.170(5) 0.113(4) 0.174(5) -0.042(3) 0.148(4) -0.029(3)
F14 0.114(4) 0.166(5) 0.113(4) 0.027(3) 0.088(3) 0.042(3)
F15 0.145(5) 0.174(6) 0.148(5) -0.080(4) 0.091(4) -0.063(4)
F16 0.100(4) 0.271(8) 0.091(4) -0.040(4) 0.039(3) -0.040(4)
F17 0.160(5) 0.102(4) 0.155(5) 0.010(3) 0.107(4) 0.030(3)
F18 0.367(10) 0.150(5) 0.260(8) 0.113(6) 0.270(9) 0.137(6)
F19 0.202(5) 0.093(3) 0.108(4) 0.006(3) 0.122(4) 0.004(3)
F20 0.242(6) 0.119(4) 0.162(5) 0.049(4) 0.154(5) 0.086(4)
F21 0.168(5) 0.115(4) 0.179(5) -0.041(4) 0.139(5) -0.044(3)
F22 0.148(6) 0.212(8) 0.439(14) 0.018(8) 0.211(8) 0.009(5)
F23 0.355(13) 0.281(11) 0.340(13) -0.175(10) 0.278(13) -0.142(10)
F24 0.236(11) 0.284(11) 0.398(17) 0.244(12) 0.106(11) 0.034(9)
N1 0.065(3) 0.073(4) 0.084(4) 0.017(3) 0.048(3) 0.005(3)
N2 0.081(4) 0.088(4) 0.050(3) 0.003(3) 0.035(3) 0.007(3)
N3 0.087(5) 0.095(5) 0.088(5) -0.021(4) 0.021(4) 0.034(4)
N4 0.074(4) 0.091(4) 0.067(4) -0.011(4) 0.032(4) 0.007(3)
N5 0.045(3) 0.047(3) 0.054(3) 0.002(2) 0.027(3) -0.003(2)
N6 0.047(3) 0.041(3) 0.064(3) 0.007(2) 0.036(3) -0.001(2)
N7 0.044(3) 0.040(2) 0.044(3) 0.003(2) 0.027(2) -0.002(2)
N8 0.035(2) 0.042(2) 0.041(3) -0.007(2) 0.022(2) -0.0039(19)
N9 0.039(2) 0.039(2) 0.051(3) -0.009(2) 0.027(2) -0.010(2)
N10 0.043(3) 0.039(2) 0.058(3) 0.005(2) 0.032(2) 0.001(2)
N11 0.039(3) 0.053(3) 0.057(3) -0.004(3) 0.019(3) 0.005(2)
N12 0.045(3) 0.037(2) 0.053(3) 0.004(2) 0.024(2) 0.005(2)
N13 0.037(2) 0.032(2) 0.041(3) -0.0009(19) 0.022(2) -0.0004(18)
N14 0.032(2) 0.032(2) 0.037(2) 0.0010(19) 0.018(2) -0.0005(18)
N15 0.037(2) 0.034(2) 0.050(3) -0.001(2) 0.025(2) 0.0030(19)
N16 0.050(3) 0.038(2) 0.058(3) -0.006(2) 0.032(3) -0.001(2)
P1 0.0576(10) 0.0527(10) 0.0650(11) 0.0028(9) 0.0252(9) -0.0014(8)
P2 0.0556(10) 0.0764(12) 0.0928(15) 0.0076(11) 0.0449(11) 0.0005(10)
P3 0.0839(13) 0.0862(14) 0.0755(13) -0.0112(11) 0.0557(12) 0.0014(11)
P4 0.135(3) 0.0612(16) 0.094(2) 0.000 0.094(2) 0.000
P4' 0.0704(19) 0.085(2) 0.136(3) 0.000 0.064(2) 0.000

loop_
_atom_type_symbol
_atom_type_description
_atom_type_scat_dispersion_real
_atom_type_scat_dispersion_imag
_atom_type_scat_source
C C 0.0033 0.0016 'International Tables Vol C Tables 4.2.6.8 and 6.1.1.4'
H H 0.0000 0.0000 'International Tables Vol C Tables 4.2.6.8 and 6.1.1.4'
N N 0.0061 0.0033 'International Tables Vol C Tables 4.2.6.8 and 6.1.1.4'
F F 0.0171 0.0103 'International Tables Vol C Tables 4.2.6.8 and 6.1.1.4'
P P 0.1023 0.0942 'International Tables Vol C Tables 4.2.6.8 and 6.1.1.4'
Cu Cu 0.3201 1.2651 'International Tables Vol C Tables 4.2.6.8 and 6.1.1.4'

loop_
_geom_angle_atom_site_label_1
_geom_angle_atom_site_label_2
_geom_angle_atom_site_label_3
_geom_angle
_geom_angle_site_symmetry_1
_geom_angle_site_symmetry_3
C1 Cu1 N1 127.8(2) . .
C1 Cu1 N2 121.8(2) . .
N1 Cu1 N2 106.0(2) . .
C1 Cu1 Cu2 83.54(15) . .
N1 Cu1 Cu2 124.76(16) . .
N2 Cu1 Cu2 82.71(16) . .
C36 Cu2 N13 157.42(18) . .
C36 Cu2 N14 122.73(18) . .
N13 Cu2 N14 79.12(15) . .
C36 Cu2 Cu3 89.19(14) . .
N13 Cu2 Cu3 103.94(11) . .
N14 Cu2 Cu3 73.35(11) . .
C36 Cu2 Cu1 73.23(14) . .
N13 Cu2 Cu1 85.89(11) . .
N14 Cu2 Cu1 141.41(11) . .
Cu3 Cu2 Cu1 145.17(4) . .
C18 Cu3 N7 158.81(19) . .
C18 Cu3 N8 122.25(18) . .
N7 Cu3 N8 78.44(16) . .
C18 Cu3 Cu2 89.12(14) . .
N7 Cu3 Cu2 102.81(12) . .
N8 Cu3 Cu2 72.56(11) . .
C18 Cu3 Cu4 78.79(14) . .
N7 Cu3 Cu4 81.57(12) . .
N8 Cu3 Cu4 140.78(11) . .
Cu2 Cu3 Cu4 145.38(4) . .
C19 Cu4 N3 131.5(3) . .
C19 Cu4 N4 125.8(2) . .
N3 Cu4 N4 100.5(3) . .
C19 Cu4 Cu3 81.46(15) . .
N3 Cu4 Cu3 125.3(2) . .
N4 Cu4 Cu3 79.04(17) . .
N11 C1 N12 103.5(5) . .
N11 C1 Cu1 128.7(4) . .
N12 C1 Cu1 127.8(4) . .
C3 C2 N11 107.9(5) . .
C2 C3 N12 106.1(6) . .
N13 C4 C5 123.3(5) . .
N13 C4 N12 117.2(4) . .
C5 C4 N12 119.5(5) . .
C6 C5 C4 119.5(5) . .
C5 C6 C7 119.9(5) . .
C6 C7 C15 116.9(5) . .
C6 C7 C8 123.6(5) . .
C15 C7 C8 119.5(5) . .
C9 C8 C7 120.9(5) . .
C8 C9 C10 121.6(5) . .
C11 C10 C14 117.4(5) . .
C11 C10 C9 124.0(5) . .
C14 C10 C9 118.6(5) . .
C12 C11 C10 120.0(5) . .
C11 C12 C13 118.5(5) . .
N14 C13 C12 123.8(5) . .
N14 C13 N15 115.6(4) . .
C12 C13 N15 120.6(4) . .
N14 C14 C10 122.9(5) . .
N14 C14 C15 116.4(4) . .
C10 C14 C15 120.7(5) . .
N13 C15 C7 123.8(5) . .
N13 C15 C14 117.6(4) . .
C7 C15 C14 118.7(5) . .
C17 C16 N15 106.4(5) . .
C16 C17 N16 107.4(5) . .
N16 C18 N15 102.7(4) . .
N16 C18 Cu3 132.2(4) . .
N15 C18 Cu3 124.6(4) . .
N6 C19 N5 103.7(5) . .
N6 C19 Cu4 126.0(4) . .
N5 C19 Cu4 130.3(4) . .
C21 C20 N5 108.0(5) . .
C20 C21 N6 105.5(5) . .
N7 C22 C23 124.5(5) . .
N7 C22 N6 116.6(5) . .
C23 C22 N6 118.9(5) . .
C24 C23 C22 118.5(6) . .
C23 C24 C25 120.5(6) . .
C24 C25 C33 116.9(6) . .
C24 C25 C26 124.7(6) . .
C33 C25 C26 118.4(6) . .
C27 C26 C25 122.0(6) . .
C26 C27 C28 121.6(6) . .
C29 C28 C32 117.7(5) . .
C29 C28 C27 124.1(6) . .
C32 C28 C27 118.1(6) . .
C30 C29 C28 120.1(5) . .
C29 C30 C31 118.3(5) . .
N8 C31 C30 124.4(5) . .
N8 C31 N9 114.7(4) . .
C30 C31 N9 120.9(5) . .
N8 C32 C28 122.8(5) . .
N8 C32 C33 116.3(5) . .
C28 C32 C33 120.9(5) . .
N7 C33 C25 123.2(5) . .
N7 C33 C32 117.7(5) . .
C25 C33 C32 119.0(5) . .
C35 C34 N9 106.6(5) . .
C34 C35 N10 107.6(5) . .
N10 C36 N9 103.2(4) . .
N10 C36 Cu2 131.7(4) . .
N9 C36 Cu2 124.8(4) . .
N1 C37 C38 179.2(8) . .
N2 C39 C40 178.6(10) . .
N4 C41 C42 178.3(10) . .
N3 C43 C44 179.6(14) . .
C45 C46 C47 129.6(9) . .
C46 C47 N11 112.7(6) . .
C49 C48 N16 112.2(6) . .
C50 C49 C48 139.0(12) . .
N10 C51 C52 113.8(5) . .
C53 C52 C51 131.4(10) . .
N5 C54 C55 111.9(5) . .
C56 C55 C54 125.2(8) . .
C37 N1 Cu1 177.3(6) . .
C39 N2 Cu1 171.1(7) . .
C43 N3 Cu4 174.9(10) . .
C41 N4 Cu4 175.7(7) . .
C19 N5 C20 110.9(5) . .
C19 N5 C54 124.9(5) . .
C20 N5 C54 123.5(5) . .
C19 N6 C21 111.8(5) . .
C19 N6 C22 123.6(5) . .
C21 N6 C22 123.9(5) . .
C22 N7 C33 116.2(4) . .
C22 N7 Cu3 129.4(4) . .
C33 N7 Cu3 113.2(3) . .
C31 N8 C32 116.6(4) . .
C31 N8 Cu3 132.9(4) . .
C32 N8 Cu3 108.7(3) . .
C36 N9 C34 110.9(5) . .
C36 N9 C31 123.6(4) . .
C34 N9 C31 125.4(5) . .
C36 N10 C35 111.7(5) . .
C36 N10 C51 124.3(4) . .
C35 N10 C51 123.9(5) . .
C1 N11 C2 111.3(5) . .
C1 N11 C47 124.1(5) . .
C2 N11 C47 124.5(5) . .
C1 N12 C3 111.2(5) . .
C1 N12 C4 125.2(4) . .
C3 N12 C4 123.5(5) . .
C4 N13 C15 116.7(4) . .
C4 N13 Cu2 129.4(3) . .
C15 N13 Cu2 113.2(3) . .
C13 N14 C14 117.3(4) . .
C13 N14 Cu2 131.8(3) . .
C14 N14 Cu2 109.8(3) . .
C18 N15 C16 111.3(4) . .
C18 N15 C13 123.3(4) . .
C16 N15 C13 125.4(5) . .
C18 N16 C17 112.3(5) . .
C18 N16 C48 124.1(5) . .
C17 N16 C48 123.6(5) . .
F3 P1 F4 178.5(5) . .
F3 P1 F6 90.6(4) . .
F4 P1 F6 90.8(4) . .
F3 P1 F1 92.8(4) . .
F4 P1 F1 87.6(4) . .
F6 P1 F1 91.3(3) . .
F3 P1 F2 88.9(4) . .
F4 P1 F2 90.7(4) . .
F6 P1 F2 88.7(3) . .
F1 P1 F2 178.3(4) . .
F3 P1 F5 87.8(3) . .
F4 P1 F5 90.7(4) . .
F6 P1 F5 178.1(4) . .
F1 P1 F5 87.7(3) . .
F2 P1 F5 92.3(3) . .
F8 P2 F12 91.5(5) . .
F8 P2 F7 177.6(5) . .
F12 P2 F7 90.9(5) . .
F8 P2 F11 90.8(4) . .
F12 P2 F11 177.5(5) . .
F7 P2 F11 86.7(4) . .
F8 P2 F9 90.5(4) . .
F12 P2 F9 90.4(3) . .
F7 P2 F9 89.7(3) . .
F11 P2 F9 89.0(3) . .
F8 P2 F10 91.8(3) . .
F12 P2 F10 88.1(3) . .
F7 P2 F10 88.1(3) . .
F11 P2 F10 92.5(3) . .
F9 P2 F10 177.3(3) . .
F18 P3 F16 95.1(5) . .
F18 P3 F17 178.1(3) . .
F16 P3 F17 86.0(4) . .
F18 P3 F15 91.4(4) . .
F16 P3 F15 173.4(4) . .
F17 P3 F15 87.4(4) . .
F18 P3 F13 91.1(3) . .
F16 P3 F13 89.7(3) . .
F17 P3 F13 90.5(3) . .
F15 P3 F13 89.9(3) . .
F18 P3 F14 89.3(3) . .
F16 P3 F14 92.2(3) . .
F17 P3 F14 89.1(3) . .
F15 P3 F14 88.1(3) . .
F13 P3 F14 178.0(3) . .
F21 P4 F21 87.8(4) . 2
F21 P4 F20 179.2(4) . 2
F21 P4 F20 91.4(3) 2 2
F21 P4 F20 91.4(3) . .
F21 P4 F20 179.2(4) 2 .
F20 P4 F20 89.5(5) 2 .
F21 P4 F19 91.5(3) . 2
F21 P4 F19 88.8(3) 2 2
F20 P4 F19 88.6(3) 2 2
F20 P4 F19 91.1(3) . 2
F21 P4 F19 88.8(3) . .
F21 P4 F19 91.5(3) 2 .
F20 P4 F19 91.1(3) 2 .
F20 P4 F19 88.6(3) . .
F19 P4 F19 179.6(4) 2 .
F24 P4' F24 82.4(12) 2_656 .
F24 P4' F23 176.3(7) 2_656 .
F24 P4' F23 96.6(7) . .
F24 P4' F23 96.6(7) 2_656 2_656
F24 P4' F23 176.3(7) . 2_656
F23 P4' F23 84.7(10) . 2_656
F24 P4' F22 90.3(6) 2_656 .
F24 P4' F22 93.9(6) . .
F23 P4' F22 86.2(5) . .
F23 P4' F22 89.7(5) 2_656 .
F24 P4' F22 93.9(6) 2_656 2_656
F24 P4' F22 90.3(6) . 2_656
F23 P4' F22 89.7(5) . 2_656
F23 P4' F22 86.2(5) 2_656 2_656
F22 P4' F22 174.4(7) . 2_656

loop_
_geom_bond_atom_site_label_1
_geom_bond_atom_site_label_2
_geom_bond_distance
_geom_bond_site_symmetry_2
Cu1 C1 1.925(6) .
Cu1 N1 1.963(6) .
Cu1 N2 2.014(6) .
Cu1 Cu2 2.7159(10) .
Cu2 C36 1.910(5) .
Cu2 N13 2.040(4) .
Cu2 N14 2.158(4) .
Cu2 Cu3 2.6371(11) .
Cu3 C18 1.905(5) .
Cu3 N7 2.027(4) .
Cu3 N8 2.174(4) .
Cu3 Cu4 2.8989(12) .
Cu4 C19 1.915(6) .
Cu4 N3 1.951(6) .
Cu4 N4 2.032(7) .
C1 N11 1.342(7) .
C1 N12 1.369(6) .
C2 C3 1.318(8) .
C2 N11 1.381(7) .
C3 N12 1.389(7) .
C4 N13 1.333(6) .
C4 C5 1.394(7) .
C4 N12 1.420(7) .
C5 C6 1.357(8) .
C6 C7 1.399(8) .
C7 C15 1.404(7) .
C7 C8 1.433(8) .
C8 C9 1.346(8) .
C9 C10 1.426(7) .
C10 C11 1.397(7) .
C10 C14 1.400(7) .
C11 C12 1.365(7) .
C12 C13 1.392(7) .
C13 N14 1.326(6) .
C13 N15 1.413(6) .
C14 N14 1.358(6) .
C14 C15 1.441(7) .
C15 N13 1.359(6) .
C16 C17 1.325(8) .
C16 N15 1.386(6) .
C17 N16 1.380(7) .
C18 N16 1.342(6) .
C18 N15 1.381(6) .
C19 N6 1.346(6) .
C19 N5 1.353(7) .
C20 C21 1.325(8) .
C20 N5 1.373(7) .
C21 N6 1.391(7) .
C22 N7 1.326(6) .
C22 C23 1.392(7) .
C22 N6 1.424(7) .
C23 C24 1.350(8) .
C24 C25 1.389(8) .
C25 C33 1.415(7) .
C25 C26 1.426(9) .
C26 C27 1.329(9) .
C27 C28 1.422(8) .
C28 C29 1.385(8) .
C28 C32 1.406(7) .
C29 C30 1.367(8) .
C30 C31 1.396(7) .
C31 N8 1.321(6) .
C31 N9 1.421(6) .
C32 N8 1.370(6) .
C32 C33 1.420(7) .
C33 N7 1.357(6) .
C34 C35 1.321(8) .
C34 N9 1.388(6) .
C35 N10 1.377(7) .
C36 N10 1.350(6) .
C36 N9 1.375(6) .
C37 N1 1.114(8) .
C37 C38 1.469(10) .
C39 N2 1.122(8) .
C39 C40 1.470(11) .
C41 N4 1.120(8) .
C41 C42 1.458(10) .
C43 N3 1.108(9) .
C43 C44 1.478(11) .
C45 C46 1.196(9) .
C46 C47 1.477(9) .
C47 N11 1.475(7) .
C48 C49 1.450(10) .
C48 N16 1.458(7) .
C49 C50 1.164(10) .
C51 N10 1.454(7) .
C51 C52 1.476(9) .
C52 C53 1.202(9) .
C54 N5 1.462(7) .
C54 C55 1.481(8) .
C55 C56 1.285(9) .
F1 P1 1.554(5) .
F2 P1 1.555(5) .
F3 P1 1.525(5) .
F4 P1 1.542(5) .
F5 P1 1.565(5) .
F6 P1 1.549(5) .
F7 P2 1.543(5) .
F8 P2 1.517(6) .
F9 P2 1.571(5) .
F10 P2 1.572(4) .
F11 P2 1.565(5) .
F12 P2 1.533(6) .
F13 P3 1.571(4) .
F14 P3 1.578(4) .
F15 P3 1.571(6) .
F16 P3 1.554(6) .
F17 P3 1.564(5) .
F18 P3 1.533(6) .
F19 P4 1.580(4) .
F20 P4 1.566(5) .
F21 P4 1.563(5) .
F22 P4' 1.497(6) .
F23 P4' 1.484(8) .
F24 P4' 1.416(8) .
P4 F21 1.563(5) 2
P4 F20 1.566(5) 2
P4 F19 1.580(4) 2
P4' F24 1.416(8) 2_656
P4' F23 1.484(8) 2_656
P4' F22 1.497(6) 2_656

loop_
_geom_torsion_atom_site_label_1
_geom_torsion_atom_site_label_2
_geom_torsion_atom_site_label_3
_geom_torsion_atom_site_label_4
_geom_torsion
C1 Cu1 Cu2 C36 115.9(2)
N1 Cu1 Cu2 C36 -16.4(3)
N2 Cu1 Cu2 C36 -120.8(2)
C1 Cu1 Cu2 N13 -55.4(2)
N1 Cu1 Cu2 N13 172.3(2)
N2 Cu1 Cu2 N13 67.8(2)
C1 Cu1 Cu2 N14 -122.2(2)
N1 Cu1 Cu2 N14 105.5(3)
N2 Cu1 Cu2 N14 1.0(2)
C1 Cu1 Cu2 Cu3 53.22(17)
N1 Cu1 Cu2 Cu3 -79.0(2)
N2 Cu1 Cu2 Cu3 176.48(18)
C36 Cu2 Cu3 C18 63.2(2)
N13 Cu2 Cu3 C18 -135.39(19)
N14 Cu2 Cu3 C18 -61.48(19)
Cu1 Cu2 Cu3 C18 121.47(16)
C36 Cu2 Cu3 N7 -134.5(2)
N13 Cu2 Cu3 N7 26.94(17)
N14 Cu2 Cu3 N7 100.85(16)
Cu1 Cu2 Cu3 N7 -76.21(14)
C36 Cu2 Cu3 N8 -61.17(19)
N13 Cu2 Cu3 N8 100.27(16)
N14 Cu2 Cu3 N8 174.18(15)
Cu1 Cu2 Cu3 N8 -2.87(12)
C36 Cu2 Cu3 Cu4 131.80(16)
N13 Cu2 Cu3 Cu4 -66.77(13)
N14 Cu2 Cu3 Cu4 7.14(12)
Cu1 Cu2 Cu3 Cu4 -169.91(5)
C18 Cu3 Cu4 C19 113.2(2)
N7 Cu3 Cu4 C19 -58.8(2)
N8 Cu3 Cu4 C19 -118.6(2)
Cu2 Cu3 Cu4 C19 41.58(18)
C18 Cu3 Cu4 N3 -22.3(3)
N7 Cu3 Cu4 N3 165.7(3)
N8 Cu3 Cu4 N3 105.8(3)
Cu2 Cu3 Cu4 N3 -94.0(2)
C18 Cu3 Cu4 N4 -117.6(2)
N7 Cu3 Cu4 N4 70.4(2)
N8 Cu3 Cu4 N4 10.6(3)
Cu2 Cu3 Cu4 N4 170.78(19)
N1 Cu1 C1 N11 -0.8(6)
N2 Cu1 C1 N11 152.3(5)
Cu2 Cu1 C1 N11 -130.5(5)
N1 Cu1 C1 N12 -178.5(4)
N2 Cu1 C1 N12 -25.4(6)
Cu2 Cu1 C1 N12 51.9(4)
N11 C2 C3 N12 -0.4(7)
N13 C4 C5 C6 -0.1(9)
N12 C4 C5 C6 -178.2(6)
C4 C5 C6 C7 -0.6(10)
C5 C6 C7 C15 -0.5(9)
C5 C6 C7 C8 -179.4(6)
C6 C7 C8 C9 177.0(6)
C15 C7 C8 C9 -1.8(9)
C7 C8 C9 C10 -0.2(9)
C8 C9 C10 C11 -176.8(6)
C8 C9 C10 C14 1.3(8)
C14 C10 C11 C12 -1.9(8)
C9 C10 C11 C12 176.2(5)
C10 C11 C12 C13 1.2(8)
C11 C12 C13 N14 1.8(8)
C11 C12 C13 N15 -176.6(5)
C11 C10 C14 N14 -0.3(7)
C9 C10 C14 N14 -178.4(5)
C11 C10 C14 C15 177.8(5)
C9 C10 C14 C15 -0.3(7)
C6 C7 C15 N13 2.5(8)
C8 C7 C15 N13 -178.6(5)
C6 C7 C15 C14 -176.2(5)
C8 C7 C15 C14 2.7(8)
N14 C14 C15 N13 -2.3(7)
C10 C14 C15 N13 179.5(5)
N14 C14 C15 C7 176.6(5)
C10 C14 C15 C7 -1.7(7)
N15 C16 C17 N16 -0.3(6)
N7 Cu3 C18 N16 118.4(6)
N8 Cu3 C18 N16 -48.0(5)
Cu2 Cu3 C18 N16 -116.6(5)
Cu4 Cu3 C18 N16 96.0(5)
N7 Cu3 C18 N15 -71.2(7)
N8 Cu3 C18 N15 122.5(4)
Cu2 Cu3 C18 N15 53.8(4)
Cu4 Cu3 C18 N15 -93.6(4)
N3 Cu4 C19 N6 -177.2(5)
N4 Cu4 C19 N6 -17.3(6)
Cu3 Cu4 C19 N6 52.5(4)
N3 Cu4 C19 N5 -0.1(7)
N4 Cu4 C19 N5 159.9(4)
Cu3 Cu4 C19 N5 -130.4(5)
N5 C20 C21 N6 0.1(6)
N7 C22 C23 C24 -0.3(9)
N6 C22 C23 C24 -178.2(5)
C22 C23 C24 C25 -3.0(9)
C23 C24 C25 C33 2.2(9)
C23 C24 C25 C26 -176.6(6)
C24 C25 C26 C27 177.4(6)
C33 C25 C26 C27 -1.4(9)
C25 C26 C27 C28 -0.4(10)
C26 C27 C28 C29 -177.7(6)
C26 C27 C28 C32 1.3(9)
C32 C28 C29 C30 -1.4(8)
C27 C28 C29 C30 177.6(5)
C28 C29 C30 C31 1.3(8)
C29 C30 C31 N8 1.0(8)
C29 C30 C31 N9 -177.9(5)
C29 C28 C32 N8 -0.7(8)
C27 C28 C32 N8 -179.8(5)
C29 C28 C32 C33 178.5(5)
C27 C28 C32 C33 -0.5(8)
C24 C25 C33 N7 1.8(8)
C26 C25 C33 N7 -179.3(5)
C24 C25 C33 C32 -176.8(5)
C26 C25 C33 C32 2.1(8)
N8 C32 C33 N7 -0.6(7)
C28 C32 C33 N7 -179.9(5)
N8 C32 C33 C25 178.1(4)
C28 C32 C33 C25 -1.2(8)
N9 C34 C35 N10 -0.1(6)
N13 Cu2 C36 N10 117.0(6)
N14 Cu2 C36 N10 -47.0(5)
Cu3 Cu2 C36 N10 -116.6(5)
Cu1 Cu2 C36 N10 93.9(5)
N13 Cu2 C36 N9 -71.1(6)
N14 Cu2 C36 N9 124.8(4)
Cu3 Cu2 C36 N9 55.3(4)
Cu1 Cu2 C36 N9 -94.2(4)
C45 C46 C47 N11 -139.0(11)
N16 C48 C49 C50 -96.6(19)
N10 C51 C52 C53 -97.9(11)
N5 C54 C55 C56 -118.4(7)
C38 C37 N1 Cu1 -16(68)
C1 Cu1 N1 C37 -114(14)
N2 Cu1 N1 C37 90(14)
Cu2 Cu1 N1 C37 -3(14)
C40 C39 N2 Cu1 30(47)
C1 Cu1 N2 C39 10(4)
N1 Cu1 N2 C39 168(4)
Cu2 Cu1 N2 C39 -67(4)
C44 C43 N3 Cu4 74(100)
C19 Cu4 N3 C43 88(9)
N4 Cu4 N3 C43 -75(9)
Cu3 Cu4 N3 C43 -159(9)
C42 C41 N4 Cu4 -3(37)
C19 Cu4 N4 C41 6(9)
N3 Cu4 N4 C41 171(9)
Cu3 Cu4 N4 C41 -65(9)
N6 C19 N5 C20 1.6(6)
Cu4 C19 N5 C20 -176.0(4)
N6 C19 N5 C54 172.6(5)
Cu4 C19 N5 C54 -5.0(8)
C21 C20 N5 C19 -1.1(6)
C21 C20 N5 C54 -172.3(5)
C55 C54 N5 C19 -93.7(7)
C55 C54 N5 C20 76.3(7)
N5 C19 N6 C21 -1.5(6)
Cu4 C19 N6 C21 176.2(4)
N5 C19 N6 C22 -173.0(4)
Cu4 C19 N6 C22 4.8(7)
C20 C21 N6 C19 1.0(6)
C20 C21 N6 C22 172.3(5)
N7 C22 N6 C19 -61.8(7)
C23 C22 N6 C19 116.3(6)
N7 C22 N6 C21 127.8(5)
C23 C22 N6 C21 -54.1(7)
C23 C22 N7 C33 4.1(8)
N6 C22 N7 C33 -178.0(4)
C23 C22 N7 Cu3 -162.3(4)
N6 C22 N7 Cu3 15.7(7)
C25 C33 N7 C22 -4.8(7)
C32 C33 N7 C22 173.8(5)
C25 C33 N7 Cu3 163.7(4)
C32 C33 N7 Cu3 -17.7(6)
C18 Cu3 N7 C22 18.5(8)
N8 Cu3 N7 C22 -173.3(5)
Cu2 Cu3 N7 C22 -104.4(4)
Cu4 Cu3 N7 C22 40.6(4)
C18 Cu3 N7 C33 -148.2(5)
N8 Cu3 N7 C33 20.1(3)
Cu2 Cu3 N7 C33 88.9(3)
Cu4 Cu3 N7 C33 -126.0(3)
C30 C31 N8 C32 -2.9(7)
N9 C31 N8 C32 176.0(4)
C30 C31 N8 Cu3 159.8(4)
N9 C31 N8 Cu3 -21.3(6)
C28 C32 N8 C31 2.7(7)
C33 C32 N8 C31 -176.5(4)
C28 C32 N8 Cu3 -164.0(4)
C33 C32 N8 Cu3 16.8(5)
C18 Cu3 N8 C31 -8.5(5)
N7 Cu3 N8 C31 176.5(5)
Cu2 Cu3 N8 C31 69.0(4)
Cu4 Cu3 N8 C31 -122.7(4)
C18 Cu3 N8 C32 155.2(3)
N7 Cu3 N8 C32 -19.8(3)
Cu2 Cu3 N8 C32 -127.3(3)
Cu4 Cu3 N8 C32 41.0(4)
N10 C36 N9 C34 -0.5(5)
Cu2 C36 N9 C34 -174.3(4)
N10 C36 N9 C31 176.2(4)
Cu2 C36 N9 C31 2.4(6)
C35 C34 N9 C36 0.4(6)
C35 C34 N9 C31 -176.2(5)
N8 C31 N9 C36 -34.4(6)
C30 C31 N9 C36 144.5(5)
N8 C31 N9 C34 141.7(5)
C30 C31 N9 C34 -39.3(7)
N9 C36 N10 C35 0.4(5)
Cu2 C36 N10 C35 173.6(4)
N9 C36 N10 C51 -178.5(4)
Cu2 C36 N10 C51 -5.3(7)
C34 C35 N10 C36 -0.2(6)
C34 C35 N10 C51 178.7(5)
C52 C51 N10 C36 -116.9(6)
C52 C51 N10 C35 64.4(8)
N12 C1 N11 C2 -0.1(6)
Cu1 C1 N11 C2 -178.2(4)
N12 C1 N11 C47 177.1(5)
Cu1 C1 N11 C47 -1.0(8)
C3 C2 N11 C1 0.3(7)
C3 C2 N11 C47 -176.8(6)
C46 C47 N11 C1 -92.3(7)
C46 C47 N11 C2 84.5(8)
N11 C1 N12 C3 -0.1(6)
Cu1 C1 N12 C3 178.0(4)
N11 C1 N12 C4 -176.9(5)
Cu1 C1 N12 C4 1.2(7)
C2 C3 N12 C1 0.4(7)
C2 C3 N12 C4 177.2(5)
N13 C4 N12 C1 -50.6(7)
C5 C4 N12 C1 127.6(6)
N13 C4 N12 C3 133.0(5)
C5 C4 N12 C3 -48.8(8)
C5 C4 N13 C15 1.9(8)
N12 C4 N13 C15 -180.0(4)
C5 C4 N13 Cu2 -167.6(4)
N12 C4 N13 Cu2 10.5(7)
C7 C15 N13 C4 -3.2(7)
C14 C15 N13 C4 175.6(4)
C7 C15 N13 Cu2 168.0(4)
C14 C15 N13 Cu2 -13.2(5)
C36 Cu2 N13 C4 19.6(7)
N14 Cu2 N13 C4 -174.0(5)
Cu3 Cu2 N13 C4 -104.4(4)
Cu1 Cu2 N13 C4 41.7(4)
C36 Cu2 N13 C15 -150.2(5)
N14 Cu2 N13 C15 16.2(3)
Cu3 Cu2 N13 C15 85.8(3)
Cu1 Cu2 N13 C15 -128.1(3)
C12 C13 N14 C14 -3.8(7)
N15 C13 N14 C14 174.6(4)
C12 C13 N14 Cu2 162.9(4)
N15 C13 N14 Cu2 -18.7(6)
C10 C14 N14 C13 3.0(7)
C15 C14 N14 C13 -175.1(4)
C10 C14 N14 Cu2 -166.5(4)
C15 C14 N14 Cu2 15.4(5)
C36 Cu2 N14 C13 -10.7(5)
N13 Cu2 N14 C13 175.5(4)
Cu3 Cu2 N14 C13 67.2(4)
Cu1 Cu2 N14 C13 -115.5(4)
C36 Cu2 N14 C14 156.8(3)
N13 Cu2 N14 C14 -17.0(3)
Cu3 Cu2 N14 C14 -125.3(3)
Cu1 Cu2 N14 C14 52.0(4)
N16 C18 N15 C16 -0.5(5)
Cu3 C18 N15 C16 -173.2(4)
N16 C18 N15 C13 177.4(4)
Cu3 C18 N15 C13 4.6(6)
C17 C16 N15 C18 0.5(6)
C17 C16 N15 C13 -177.3(5)
N14 C13 N15 C18 -37.2(6)
C12 C13 N15 C18 141.3(5)
N14 C13 N15 C16 140.3(5)
C12 C13 N15 C16 -41.2(7)
N15 C18 N16 C17 0.3(5)
Cu3 C18 N16 C17 172.2(4)
N15 C18 N16 C48 -178.7(4)
Cu3 C18 N16 C48 -6.8(8)
C16 C17 N16 C18 0.0(6)
C16 C17 N16 C48 179.0(5)
C49 C48 N16 C18 -118.7(7)
C49 C48 N16 C17 62.4(8)
